data_7700766
loop_
_publ_author_name
'Yu, You-Zhu'
'Guo, Yao'
'Zhang, Yan-Ru'
'Liu, Min-Min'
'Feng, Ya-Ru'
'Geng, Cui-Huan'
'Zhang, Xian-Ming'

_publ_section_title
;
 A series of silver doped butterfly-like Ti<sub>8</sub>Ag<sub>2</sub>
 clusters with two Ag ions panelled on a Ti<sub>8</sub> surface.
;
_journal_issue 35
_journal_name_full 'Dalton transactions (Cambridge, England : 2003)'
_journal_page_first 13423
_journal_page_last 13429
_journal_paper_doi 10.1039/c9dt02508a
_journal_volume 48
_journal_year 2019
_chemical_formula_moiety 'C140 H112 Ag2 O38 P2 Ti8, 2(C2 H3 N)'
_chemical_formula_sum 'C144 H118 Ag2 N2 O38 P2 Ti8'
_chemical_formula_weight 3145.28
_space_group_crystal_system triclinic
_space_group_IT_number 2
_space_group_name_Hall '-P 1'
_space_group_name_H-M_alt 'P -1'
_symmetry_space_group_name_Hall '-P 1'
_symmetry_space_group_name_H-M 'P -1'
_atom_sites_solution_hydrogens geom
_audit_creation_date 2019-07-11
_audit_creation_method
;
Olex2 1.2
(compiled 2018.05.29 svn.r3508 for OlexSys, GUI svn.r5506)
;
_audit_update_record
;
2019-07-17 deposited with the CCDC.    2019-08-07 downloaded from the CCDC.
;
_cell_angle_alpha 67.905(6)
_cell_angle_beta 82.025(5)
_cell_angle_gamma 65.532(6)
_cell_formula_units_Z 1
_cell_length_a 14.2246(9)
_cell_length_b 15.4590(9)
_cell_length_c 18.8915(11)
_cell_measurement_reflns_used 7061
_cell_measurement_temperature 293(2)
_cell_measurement_theta_max 72.0470
_cell_measurement_theta_min 4.9230
_cell_volume 3502.7(4)
_computing_cell_refinement 'CrysAlisPro 1.171.39.27b (Rigaku OD, 2015)'
_computing_data_collection 'CrysAlisPro 1.171.39.27b (Rigaku OD, 2015)'
_computing_data_reduction 'CrysAlisPro 1.171.39.27b (Rigaku OD, 2015)'
_computing_molecular_graphics 'Olex2 (Dolomanov et al., 2009)'
_computing_publication_material 'Olex2 (Dolomanov et al., 2009)'
_computing_structure_refinement 'XL (Sheldrick, 2008)'
_diffrn_ambient_temperature 293(2)
_diffrn_detector 'CCD plate'
_diffrn_detector_area_resol_mean 16.0710
_diffrn_detector_type Eos
_diffrn_measured_fraction_theta_full 0.998
_diffrn_measured_fraction_theta_max 0.975
_diffrn_measurement_details
;
List of Runs (angles in degrees, time in seconds):

  # Type    Start    End  Width  t~exp~   \w     \q     \k     \f   Frames
#--------------------------------------------------------------------------
  1  \w     13.00  60.00   1.00    5.84    --    0.00  57.00-150.00   47
  2  \w    -68.00 -34.00   1.00    5.84    --    0.00 178.00-120.00   34
  3  \w     10.00  42.00   1.00    5.84    --    0.00 -99.00 -30.00   32
  4  \w     34.00  66.00   1.00    5.84    --    0.00  77.00 120.00   32
  5  \w    -30.00  30.00   1.00    5.84    --    0.00  77.00 120.00   60
  6  \w     27.00 124.00   1.00   23.34    --   54.94  77.00 -90.00   97
  7  \w     90.00 125.00   1.00   23.34    --   54.94 156.00 150.00   35
  8  \w     24.00 110.00   1.00   23.34    --   54.94-125.00 150.00   86
  9  \w     17.00 128.00   1.00   23.34    --   54.94  19.00  60.00  111
 10  \w     30.00  66.00   1.00   23.34    --   54.94 -57.00 -90.00   36
 11  \w     37.00  62.00   1.00   23.34    --   54.94  57.00-180.00   25
 12  \w    -13.00  70.00   1.00   23.34    --   54.94 -57.00 150.00   83
 13  \w    -12.00  24.00   1.00   23.34    --   54.94 -57.00  60.00   36
 14  \w     41.00  67.00   1.00    5.00    --  109.89-111.00 120.00   26
 15  \w     40.00 115.00   1.00    5.00    --  109.89-111.00  90.00   75
 16  \w     90.00 115.00   1.00    5.00    --  109.89-111.00-180.00   25
 17  \w     40.00 133.00   1.00    5.00    --  109.89 -38.00 -90.00   93
 18  \w     98.00 133.00   1.00    5.00    --  109.89 -77.00 -90.00   35
 19  \w     43.00 135.00   1.00    5.00    --  109.89 -38.00  60.00   92
 20  \w     63.00 101.00   1.00    5.00    --  109.89-111.00 -90.00   38
 21  \w    113.00 139.00   1.00    5.00    --  109.89 111.00-120.00   26
 22  \w    102.00 128.00   1.00    5.00    --  109.89 111.00 150.00   26
 23  \w    136.00 177.00   1.00    5.00    --  109.89  64.00-150.00   41
 24  \w     48.00 130.00   1.00    5.00    --  109.89 -50.00-180.00   82
 25  \w     63.00 105.00   1.00    5.00    --  109.89-111.00   0.00   42
 26  \w     88.00 128.00   1.00    5.00    --  109.89  64.00-150.00   40
 27  \w     56.00 131.00   1.00    5.00    --  109.89 -77.00  90.00   75
 28  \w     56.00  91.00   1.00    5.00    --  109.89 -77.00 -90.00   35
 29  \w     38.00 176.00   1.00    5.00    --  109.89  12.00 -30.00  138
;
_diffrn_measurement_device 'four-circle diffractometer'
_diffrn_measurement_device_type 'Xcalibur, Eos, Gemini'
_diffrn_measurement_method '\w scans'
_diffrn_orient_matrix_type 'CrysAlisPro convention (1999,Acta A55,543-557)'
_diffrn_orient_matrix_UB_11 0.0548186000
_diffrn_orient_matrix_UB_12 -0.1079054000
_diffrn_orient_matrix_UB_13 0.0578876000
_diffrn_orient_matrix_UB_21 0.0257484000
_diffrn_orient_matrix_UB_22 -0.0428413000
_diffrn_orient_matrix_UB_23 -0.0651230000
_diffrn_orient_matrix_UB_31 0.1024505000
_diffrn_orient_matrix_UB_32 0.0148637000
_diffrn_orient_matrix_UB_33 -0.0125386000
_diffrn_radiation_monochromator graphite
_diffrn_radiation_probe x-ray
_diffrn_radiation_type CuK\a
_diffrn_radiation_wavelength 1.54184
_diffrn_reflns_av_R_equivalents 0.0352
_diffrn_reflns_av_unetI/netI 0.0489
_diffrn_reflns_Laue_measured_fraction_full 0.998
_diffrn_reflns_Laue_measured_fraction_max 0.975
_diffrn_reflns_limit_h_max 17
_diffrn_reflns_limit_h_min -12
_diffrn_reflns_limit_k_max 19
_diffrn_reflns_limit_k_min -18
_diffrn_reflns_limit_l_max 22
_diffrn_reflns_limit_l_min -23
_diffrn_reflns_number 24469
_diffrn_reflns_point_group_measured_fraction_full 0.998
_diffrn_reflns_point_group_measured_fraction_max 0.975
_diffrn_reflns_theta_full 67.684
_diffrn_reflns_theta_max 72.141
_diffrn_reflns_theta_min 3.414
_diffrn_source 'fine-focus sealed X-ray tube'
_diffrn_source_type 'Enhance (Cu) X-ray Source'
_exptl_absorpt_coefficient_mu 6.746
_exptl_absorpt_correction_T_max 1.00000
_exptl_absorpt_correction_T_min 0.31481
_exptl_absorpt_correction_type multi-scan
_exptl_absorpt_process_details
;
CrysAlisPro 1.171.39.27b (Rigaku Oxford Diffraction, 2015)
Empirical absorption correction using spherical harmonics,
 implemented in SCALE3 ABSPACK scaling algorithm.
;
_exptl_crystal_colour colourless
_exptl_crystal_density_diffrn 1.491
_exptl_crystal_description block
_exptl_crystal_F_000 1600
_exptl_crystal_size_max 0.27
_exptl_crystal_size_mid 0.25
_exptl_crystal_size_min 0.18
_refine_diff_density_max 1.920
_refine_diff_density_min -1.076
_refine_diff_density_rms 0.080
_refine_ls_extinction_method none
_refine_ls_goodness_of_fit_ref 1.033
_refine_ls_hydrogen_treatment constr
_refine_ls_matrix_type full
_refine_ls_number_parameters 875
_refine_ls_number_reflns 13449
_refine_ls_number_restraints 79
_refine_ls_restrained_S_all 1.053
_refine_ls_R_factor_all 0.0642
_refine_ls_R_factor_gt 0.0506
_refine_ls_shift/su_max 0.001
_refine_ls_shift/su_mean 0.000
_refine_ls_structure_factor_coef Fsqd
_refine_ls_weighting_details 'w=1/[\s^2^(Fo^2^)+(0.0702P)^2^+2.7852P] where P=(Fo^2^+2Fc^2^)/3'
_refine_ls_weighting_scheme calc
_refine_ls_wR_factor_gt 0.1316
_refine_ls_wR_factor_ref 0.1434
_reflns_Friedel_coverage 0.000
_reflns_number_gt 10810
_reflns_number_total 13449
_reflns_threshold_expression 'I > 2\s(I)'
_cod_data_source_file c9dt02508a2.cif
_cod_data_source_block 6
_cod_depositor_comments 'Adding full bibliography for 7700762--7700767.cif.'
_cod_database_code 7700766
_shelx_shelxl_version_number 2014/7
_chemical_oxdiff_formula 'C H O N P Ag Ti'
_shelx_space_group_comment
;
The symmetry employed for this shelxl refinement is uniquely defined
by the following loop, which should always be used as a source of
symmetry information in preference to the above space-group names.
They are only intended as comments.
;
_shelx_estimated_absorpt_t_max 0.376
_shelx_estimated_absorpt_t_min 0.263
_reflns_odcompleteness_completeness 99.85
_reflns_odcompleteness_iscentric 1
_reflns_odcompleteness_theta 66.97
_olex2_refinement_description
;
1. Fixed Uiso
 At 1.2 times of:
  All C(H) groups
 At 1.5 times of:
  All C(H,H,H) groups
2. Restrained distances
 N1-C71
 1.15 with sigma of 0.01
 C71-C72
 1.47 with sigma of 0.01
3. Rigid bond restraints
 C4, C5
 with sigma for 1-2 distances of 0.01 and sigma for 1-3 distances of 0.01
 C3, C4
 with sigma for 1-2 distances of 0.01 and sigma for 1-3 distances of 0.01
 C5, C6
 with sigma for 1-2 distances of 0.01 and sigma for 1-3 distances of 0.01
 C54, C56
 with sigma for 1-2 distances of 0.01 and sigma for 1-3 distances of 0.01
 C51, C52
 with sigma for 1-2 distances of 0.01 and sigma for 1-3 distances of 0.01
4. Uiso/Uaniso restraints and constraints
Uanis(O14) \\sim Ueq, Uanis(C4) \\sim Ueq, Uanis(C5) \\sim Ueq, Uanis(C32)
\\sim Ueq, Uanis(C47) \\sim Ueq, Uanis(C52) \\sim Ueq, Uanis(C67) \\sim Ueq,
Uanis(C2) \\sim Ueq, Uanis(C30) \\sim Ueq, Uanis(C54) \\sim Ueq, Uanis(C71)
\\sim Ueq, Uanis(N1) \\sim Ueq: with sigma of 0.01 and sigma for terminal atoms
of 0.01
5.a Aromatic/amide H refined with riding coordinates:
 C3(H3), C4(H4), C5(H5), C6(H6), C7(H7), C10(H10), C11(H11), C12(H12),
 C13(H13), C14(H14), C17(H17), C18(H18), C19(H19), C20(H20), C21(H21), C24(H24),
  C25(H25), C26(H26), C27(H27), C28(H28), C31(H31), C32(H32), C33(H33),
 C34(H34), C35(H35), C38(H38), C39(H39), C40(H40), C41(H41), C42(H42), C44(H44),
  C46(H46), C47(H47), C48(H48), C51(H51), C52(H52), C53(H53), C55(H55),
 C58(H58), C60(H60), C61(H61), C62(H62), C66(H66), C67(H67), C68(H68), C69(H69),
  C70(H70)
5.b Fitted hexagon refined as free rotating group:
 C30(C31,C32,C33,C34,C35)
5.c Idealised Me refined as rotating group:
 C49(H49A,H49B,H49C), C56(H56A,H56B,H56C), C63(H63A,H63B,H63C), C72(H72A,H72B,
 H72C)
;
_olex2_submission_special_instructions 'No special instructions were received'
_oxdiff_exptl_absorpt_empirical_details
;
Empirical correction (ABSPACK) includes:
- Absorption correction using spherical harmonics
- Frame scaling
;
_oxdiff_exptl_absorpt_empirical_full_max 2.639
_oxdiff_exptl_absorpt_empirical_full_min 0.647

loop_
_space_group_symop_operation_xyz
'x, y, z'
'-x, -y, -z'

loop_
_atom_site_label
_atom_site_type_symbol
_atom_site_fract_x
_atom_site_fract_y
_atom_site_fract_z
_atom_site_U_iso_or_equiv
_atom_site_adp_type
_atom_site_occupancy
_atom_site_site_symmetry_order
_atom_site_calc_flag
_atom_site_refinement_flags_posn
_atom_site_refinement_flags_adp
Ag1 Ag 0.56045(2) 0.41008(3) 0.30236(2) 0.05860(12) Uani 1 1 d . .
C1 C 0.6353(3) 0.6007(3) 0.2592(2) 0.0502(10) Uani 1 1 d . .
C2 C 0.6849(4) 0.6595(4) 0.2754(2) 0.0563(11) Uani 1 1 d . U
C3 C 0.6689(5) 0.7552(5) 0.2273(4) 0.0816(17) Uani 1 1 d . U
H3 H 0.6270 0.7842 0.1839 0.098 Uiso 1 1 calc R .
C4 C 0.7157(7) 0.8108(6) 0.2429(5) 0.113(2) Uani 1 1 d . U
H4 H 0.7028 0.8777 0.2116 0.136 Uiso 1 1 calc R .
C5 C 0.7794(8) 0.7648(9) 0.3042(7) 0.134(3) Uani 1 1 d . U
H5 H 0.8121 0.8006 0.3135 0.161 Uiso 1 1 calc R .
C6 C 0.7983(6) 0.6691(9) 0.3529(5) 0.130(3) Uani 1 1 d . U
H6 H 0.8433 0.6399 0.3945 0.156 Uiso 1 1 calc R .
C7 C 0.7494(5) 0.6149(6) 0.3397(4) 0.098(2) Uani 1 1 d . .
H7 H 0.7597 0.5496 0.3733 0.117 Uiso 1 1 calc R .
C8 C 0.8065(3) 0.3426(3) 0.2781(2) 0.0464(9) Uani 1 1 d . .
C9 C 0.8990(3) 0.3293(3) 0.3155(2) 0.0508(10) Uani 1 1 d . .
C10 C 0.9563(4) 0.3870(4) 0.2802(3) 0.0715(14) Uani 1 1 d . .
H10 H 0.9389 0.4340 0.2308 0.086 Uiso 1 1 calc R .
C11 C 1.0395(5) 0.3747(6) 0.3185(4) 0.102(2) Uani 1 1 d . .
H11 H 1.0772 0.4144 0.2948 0.123 Uiso 1 1 calc R .
C12 C 1.0672(5) 0.3054(7) 0.3903(4) 0.113(3) Uani 1 1 d . .
H12 H 1.1227 0.2988 0.4157 0.135 Uiso 1 1 calc R .
C13 C 1.0133(5) 0.2459(6) 0.4249(4) 0.107(2) Uani 1 1 d . .
H13 H 1.0335 0.1970 0.4734 0.129 Uiso 1 1 calc R .
C14 C 0.9286(4) 0.2579(4) 0.3881(3) 0.0751(15) Uani 1 1 d . .
H14 H 0.8913 0.2179 0.4124 0.090 Uiso 1 1 calc R .
C15 C 0.6675(3) 0.2196(3) 0.2089(2) 0.0408(8) Uani 1 1 d . .
C16 C 0.6925(3) 0.1212(3) 0.2745(2) 0.0480(10) Uani 1 1 d . .
C17 C 0.7903(4) 0.0707(4) 0.3076(3) 0.0684(13) Uani 1 1 d . .
H17 H 0.8402 0.0976 0.2892 0.082 Uiso 1 1 calc R .
C18 C 0.8132(5) -0.0203(4) 0.3686(3) 0.0841(17) Uani 1 1 d . .
H18 H 0.8794 -0.0556 0.3902 0.101 Uiso 1 1 calc R .
C19 C 0.7398(6) -0.0582(4) 0.3970(3) 0.095(2) Uani 1 1 d . .
H19 H 0.7555 -0.1181 0.4392 0.114 Uiso 1 1 calc R .
C20 C 0.6425(5) -0.0092(4) 0.3641(3) 0.0899(18) Uani 1 1 d . .
H20 H 0.5930 -0.0366 0.3828 0.108 Uiso 1 1 calc R .
C21 C 0.6190(4) 0.0821(4) 0.3023(3) 0.0661(13) Uani 1 1 d . .
H21 H 0.5532 0.1165 0.2801 0.079 Uiso 1 1 calc R .
C22 C 0.7303(3) 0.1977(3) 0.0125(2) 0.0385(8) Uani 1 1 d . .
C23 C 0.8015(3) 0.0945(3) 0.0125(2) 0.0458(9) Uani 1 1 d . .
C24 C 0.8104(4) 0.0095(3) 0.0759(3) 0.0650(13) Uani 1 1 d . .
H24 H 0.7743 0.0165 0.1197 0.078 Uiso 1 1 calc R .
C25 C 0.8731(5) -0.0867(4) 0.0744(4) 0.0861(18) Uani 1 1 d . .
H25 H 0.8793 -0.1441 0.1173 0.103 Uiso 1 1 calc R .
C26 C 0.9263(5) -0.0966(4) 0.0090(4) 0.0926(19) Uani 1 1 d . .
H26 H 0.9682 -0.1609 0.0080 0.111 Uiso 1 1 calc R .
C27 C 0.9179(4) -0.0135(4) -0.0537(4) 0.0854(17) Uani 1 1 d . .
H27 H 0.9537 -0.0213 -0.0974 0.103 Uiso 1 1 calc R .
C28 C 0.8559(4) 0.0841(3) -0.0531(3) 0.0620(12) Uani 1 1 d . .
H28 H 0.8511 0.1411 -0.0959 0.074 Uiso 1 1 calc R .
C29 C 0.4461(3) 0.2171(3) 0.0247(2) 0.0387(8) Uani 1 1 d . .
C30 C 0.4204(2) 0.12596(19) 0.05823(15) 0.0455(9) Uani 1 1 d . U
C31 C 0.4345(3) 0.0706(3) 0.13616(15) 0.0853(18) Uani 1 1 d G .
H31 H 0.4593 0.0910 0.1675 0.102 Uiso 1 1 calc R .
C32 C 0.4116(4) -0.0153(3) 0.16721(16) 0.118(2) Uani 1 1 d G U
H32 H 0.4210 -0.0523 0.2194 0.141 Uiso 1 1 calc R .
C33 C 0.3746(4) -0.0458(3) 0.1203(2) 0.112(2) Uani 1 1 d G .
H33 H 0.3593 -0.1032 0.1411 0.134 Uiso 1 1 calc R .
C34 C 0.3605(3) 0.0096(3) 0.0424(2) 0.0925(19) Uani 1 1 d G .
H34 H 0.3358 -0.0108 0.0110 0.111 Uiso 1 1 calc R .
C35 C 0.3834(3) 0.0955(2) 0.01135(14) 0.0678(13) Uani 1 1 d G .
H35 H 0.3740 0.1325 -0.0408 0.081 Uiso 1 1 calc R .
C36 C 0.1443(3) 0.6028(3) 0.0068(2) 0.0380(8) Uani 1 1 d . .
C37 C 0.0378(3) 0.6154(3) 0.0342(2) 0.0373(8) Uani 1 1 d . .
C38 C -0.0355(3) 0.6241(4) -0.0116(3) 0.0570(11) Uani 1 1 d . .
H38 H -0.0184 0.6215 -0.0603 0.068 Uiso 1 1 calc R .
C39 C -0.1349(3) 0.6369(4) 0.0147(3) 0.0686(13) Uani 1 1 d . .
H39 H -0.1839 0.6416 -0.0160 0.082 Uiso 1 1 calc R .
C40 C -0.1605(3) 0.6426(4) 0.0855(3) 0.0626(12) Uani 1 1 d . .
H40 H -0.2273 0.6519 0.1028 0.075 Uiso 1 1 calc R .
C41 C -0.0886(3) 0.6348(4) 0.1310(3) 0.0603(12) Uani 1 1 d . .
H41 H -0.1071 0.6402 0.1788 0.072 Uiso 1 1 calc R .
C42 C 0.0119(3) 0.6187(3) 0.1064(2) 0.0485(9) Uani 1 1 d . .
H42 H 0.0615 0.6103 0.1386 0.058 Uiso 1 1 calc R .
C43 C 0.5257(4) 0.2505(3) 0.4780(2) 0.0570(11) Uani 1 1 d . .
C44 C 0.6283(4) 0.1906(3) 0.4739(2) 0.0588(11) Uani 1 1 d . .
H44 H 0.6582 0.1956 0.4263 0.071 Uiso 1 1 calc R .
C45 C 0.6884(4) 0.1224(4) 0.5400(3) 0.0679(13) Uani 1 1 d . .
C46 C 0.6421(6) 0.1185(5) 0.6098(3) 0.0894(18) Uani 1 1 d . .
H46 H 0.6804 0.0741 0.6545 0.107 Uiso 1 1 calc R .
C47 C 0.5404(6) 0.1790(5) 0.6141(3) 0.102(2) Uani 1 1 d . U
H47 H 0.5109 0.1753 0.6617 0.122 Uiso 1 1 calc R .
C48 C 0.4813(5) 0.2453(5) 0.5489(3) 0.0838(17) Uani 1 1 d . .
H48 H 0.4124 0.2861 0.5524 0.101 Uiso 1 1 calc R .
C49 C 0.7998(5) 0.0598(5) 0.5340(4) 0.100(2) Uani 1 1 d . .
H49A H 0.8127 -0.0109 0.5593 0.150 Uiso 1 1 calc GR .
H49B H 0.8413 0.0776 0.5576 0.150 Uiso 1 1 calc GR .
H49C H 0.8171 0.0725 0.4811 0.150 Uiso 1 1 calc GR .
C50 C 0.3446(4) 0.4315(4) 0.4183(3) 0.0674(13) Uani 1 1 d . .
C51 C 0.2448(5) 0.4353(6) 0.4213(4) 0.109(2) Uani 1 1 d . U
H51 H 0.2326 0.3888 0.4079 0.131 Uiso 1 1 calc R .
C52 C 0.1631(7) 0.5076(8) 0.4441(6) 0.141(3) Uani 1 1 d . U
H52 H 0.0961 0.5111 0.4453 0.170 Uiso 1 1 calc R .
C53 C 0.1838(6) 0.5713(7) 0.4641(5) 0.120(3) Uani 1 1 d . .
H53 H 0.1287 0.6193 0.4794 0.144 Uiso 1 1 calc R .
C54 C 0.2780(7) 0.5725(5) 0.4642(4) 0.0979(19) Uani 1 1 d . U
C55 C 0.3629(5) 0.4998(4) 0.4372(3) 0.0797(16) Uani 1 1 d . .
H55 H 0.4287 0.5000 0.4330 0.096 Uiso 1 1 calc R .
C56 C 0.3001(8) 0.6414(7) 0.4867(5) 0.150(3) Uani 1 1 d . U
H56A H 0.2426 0.7060 0.4729 0.225 Uiso 1 1 calc GR .
H56B H 0.3607 0.6498 0.4613 0.225 Uiso 1 1 calc GR .
H56C H 0.3118 0.6143 0.5410 0.225 Uiso 1 1 calc GR .
C57 C 0.3986(3) 0.2691(3) 0.3620(2) 0.0556(11) Uani 1 1 d . .
C58 C 0.3550(3) 0.3115(3) 0.2890(2) 0.0561(11) Uani 1 1 d . .
H58 H 0.3571 0.3727 0.2555 0.067 Uiso 1 1 calc R .
C59 C 0.3081(4) 0.2630(4) 0.2656(3) 0.0651(12) Uani 1 1 d . .
C60 C 0.3101(5) 0.1708(5) 0.3163(3) 0.0809(16) Uani 1 1 d . .
H60 H 0.2800 0.1369 0.3015 0.097 Uiso 1 1 calc R .
C61 C 0.3545(5) 0.1276(4) 0.3872(4) 0.0861(17) Uani 1 1 d . .
H61 H 0.3550 0.0649 0.4196 0.103 Uiso 1 1 calc R .
C62 C 0.3987(4) 0.1761(4) 0.4113(3) 0.0726(14) Uani 1 1 d . .
H62 H 0.4282 0.1470 0.4600 0.087 Uiso 1 1 calc R .
C63 C 0.2562(4) 0.3119(5) 0.1883(3) 0.0806(16) Uani 1 1 d . .
H63A H 0.1837 0.3484 0.1929 0.121 Uiso 1 1 calc GR .
H63B H 0.2662 0.2604 0.1680 0.121 Uiso 1 1 calc GR .
H63C H 0.2857 0.3580 0.1545 0.121 Uiso 1 1 calc GR .
C64 C 0.3450(3) 0.6323(3) 0.18737(19) 0.0407(8) Uani 1 1 d . .
C65 C 0.2570(3) 0.6837(3) 0.2303(2) 0.0500(10) Uani 1 1 d . .
C66 C 0.1670(4) 0.6692(5) 0.2353(3) 0.0841(17) Uani 1 1 d . .
H66 H 0.1639 0.6217 0.2177 0.101 Uiso 1 1 calc R .
C67 C 0.0807(5) 0.7261(7) 0.2667(5) 0.120(3) Uani 1 1 d . U
H67 H 0.0193 0.7173 0.2696 0.144 Uiso 1 1 calc R .
C68 C 0.0857(6) 0.7950(7) 0.2933(5) 0.129(3) Uani 1 1 d . .
H68 H 0.0273 0.8342 0.3131 0.154 Uiso 1 1 calc R .
C69 C 0.1754(6) 0.8059(5) 0.2909(4) 0.107(2) Uani 1 1 d . .
H69 H 0.1790 0.8512 0.3107 0.128 Uiso 1 1 calc R .
C70 C 0.2617(4) 0.7509(4) 0.2596(3) 0.0685(13) Uani 1 1 d . .
H70 H 0.3232 0.7591 0.2582 0.082 Uiso 1 1 calc R .
C71 C 0.0585(8) 0.1005(7) 0.2474(6) 0.138(3) Uani 1 1 d D U
C72 C 0.0423(11) 0.1823(8) 0.1765(6) 0.213(6) Uani 1 1 d D .
H72A H -0.0120 0.1876 0.1480 0.319 Uiso 1 1 calc GR .
H72B H 0.1048 0.1700 0.1479 0.319 Uiso 1 1 calc GR .
H72C H 0.0232 0.2444 0.1856 0.319 Uiso 1 1 calc GR .
N1 N 0.0501(9) 0.0401(8) 0.3040(6) 0.205(4) Uani 1 1 d D U
O1 O 0.45790(19) 0.25388(19) 0.07095(14) 0.0415(6) Uani 1 1 d . .
O2 O 0.66047(18) 0.20289(18) 0.06104(14) 0.0409(6) Uani 1 1 d . .
O3 O 0.57737(18) 0.26174(19) 0.17925(13) 0.0412(6) Uani 1 1 d . .
O4 O 0.7338(2) 0.25725(19) 0.18652(15) 0.0461(6) Uani 1 1 d . .
O5 O 0.63604(16) 0.39504(16) 0.05077(12) 0.0306(5) Uani 1 1 d . .
O6 O 0.42373(16) 0.43452(16) 0.08641(12) 0.0320(5) Uani 1 1 d . .
O7 O 0.21551(17) 0.56356(19) 0.05681(14) 0.0397(6) Uani 1 1 d . .
O8 O 0.84157(18) 0.3698(2) 0.06434(14) 0.0443(6) Uani 1 1 d . .
O9 O 0.7443(2) 0.3090(3) 0.31681(17) 0.0641(8) Uani 1 1 d . .
O10 O 0.79827(19) 0.3899(2) 0.20456(14) 0.0473(6) Uani 1 1 d . .
O11 O 0.46539(16) 0.61276(16) 0.04133(12) 0.0303(5) Uani 1 1 d . .
O12 O 0.58539(17) 0.46531(18) 0.17276(12) 0.0342(5) Uani 1 1 d . .
O13 O 0.67923(17) 0.54635(18) 0.07015(12) 0.0348(5) Uani 1 1 d . .
O14 O 0.6184(3) 0.5323(3) 0.31090(18) 0.0781(10) Uani 1 1 d . U
O15 O 0.6160(2) 0.6273(2) 0.18860(14) 0.0478(6) Uani 1 1 d . .
O16 O 0.5455(2) 0.74776(19) 0.04593(14) 0.0437(6) Uani 1 1 d . .
O17 O 0.4210(2) 0.6564(2) 0.17499(15) 0.0461(6) Uani 1 1 d . .
O18 O 0.33761(19) 0.56762(19) 0.16461(13) 0.0396(6) Uani 1 1 d . .
O19 O 0.25647(18) 0.72601(18) 0.03687(14) 0.0393(6) Uani 1 1 d . .
P1 P 0.45440(9) 0.33973(9) 0.38924(6) 0.0512(3) Uani 1 1 d . .
Ti1 Ti 0.70690(5) 0.41254(5) 0.12536(3) 0.03461(15) Uani 1 1 d . .
Ti2 Ti 0.53653(4) 0.33443(4) 0.06907(3) 0.03036(14) Uani 1 1 d . .
Ti3 Ti 0.35211(4) 0.57039(4) 0.05759(3) 0.02975(14) Uani 1 1 d . .
Ti4 Ti 0.55854(5) 0.60101(5) 0.11612(3) 0.03451(15) Uani 1 1 d . .

loop_
_atom_site_aniso_label
_atom_site_aniso_U_11
_atom_site_aniso_U_22
_atom_site_aniso_U_33
_atom_site_aniso_U_23
_atom_site_aniso_U_13
_atom_site_aniso_U_12
Ag1 0.0582(2) 0.0723(2) 0.03864(17) -0.00456(15) 0.01256(14) -0.03656(17)
C1 0.055(2) 0.067(3) 0.038(2) -0.020(2) 0.0047(18) -0.034(2)
C2 0.064(3) 0.084(3) 0.047(2) -0.038(2) 0.0176(19) -0.046(2)
C3 0.105(4) 0.093(4) 0.085(4) -0.054(3) 0.039(3) -0.066(4)
C4 0.136(5) 0.113(5) 0.132(5) -0.066(4) 0.055(4) -0.084(4)
C5 0.141(6) 0.176(6) 0.161(7) -0.111(5) 0.036(5) -0.098(5)
C6 0.122(6) 0.220(9) 0.112(6) -0.098(6) 0.003(5) -0.093(7)
C7 0.101(4) 0.162(6) 0.071(4) -0.060(4) 0.004(3) -0.076(5)
C8 0.039(2) 0.055(2) 0.040(2) -0.0110(18) -0.0054(16) -0.0175(18)
C9 0.042(2) 0.064(3) 0.043(2) -0.021(2) -0.0063(17) -0.013(2)
C10 0.060(3) 0.101(4) 0.063(3) -0.028(3) -0.003(2) -0.041(3)
C11 0.076(4) 0.158(7) 0.107(5) -0.054(5) -0.001(4) -0.071(4)
C12 0.067(4) 0.181(8) 0.100(5) -0.058(5) -0.025(4) -0.042(5)
C13 0.088(4) 0.140(6) 0.072(4) -0.022(4) -0.044(4) -0.024(4)
C14 0.069(3) 0.087(4) 0.052(3) -0.007(3) -0.018(2) -0.024(3)
C15 0.049(2) 0.0389(19) 0.0287(17) -0.0089(15) -0.0028(16) -0.0139(17)
C16 0.061(3) 0.038(2) 0.0326(19) -0.0067(16) -0.0045(17) -0.0117(19)
C17 0.064(3) 0.057(3) 0.057(3) -0.002(2) -0.017(2) -0.009(2)
C18 0.093(4) 0.060(3) 0.058(3) 0.002(3) -0.024(3) -0.003(3)
C19 0.137(6) 0.049(3) 0.055(3) 0.007(2) -0.001(4) -0.019(4)
C20 0.112(5) 0.060(3) 0.072(4) 0.009(3) 0.006(3) -0.040(3)
C21 0.076(3) 0.057(3) 0.052(3) 0.001(2) -0.001(2) -0.030(2)
C22 0.0342(18) 0.0374(19) 0.0397(19) -0.0108(16) -0.0026(15) -0.0116(15)
C23 0.040(2) 0.038(2) 0.055(2) -0.0148(18) 0.0015(17) -0.0138(17)
C24 0.062(3) 0.041(2) 0.074(3) -0.012(2) 0.008(2) -0.013(2)
C25 0.093(4) 0.040(3) 0.097(4) -0.008(3) 0.006(3) -0.015(3)
C26 0.090(4) 0.045(3) 0.126(6) -0.034(3) 0.016(4) -0.011(3)
C27 0.086(4) 0.064(3) 0.101(4) -0.048(3) 0.025(3) -0.015(3)
C28 0.059(3) 0.051(3) 0.069(3) -0.023(2) 0.011(2) -0.016(2)
C29 0.0357(19) 0.0364(19) 0.042(2) -0.0097(16) 0.0033(15) -0.0170(16)
C30 0.047(2) 0.044(2) 0.045(2) -0.0083(17) 0.0007(17) -0.0238(18)
C31 0.144(5) 0.074(3) 0.050(3) -0.003(3) -0.002(3) -0.071(4)
C32 0.181(6) 0.089(4) 0.078(4) 0.003(3) 0.008(4) -0.081(4)
C33 0.154(7) 0.078(4) 0.116(6) -0.012(4) 0.018(5) -0.082(5)
C34 0.115(5) 0.084(4) 0.108(5) -0.029(4) 0.001(4) -0.072(4)
C35 0.084(3) 0.069(3) 0.064(3) -0.014(2) -0.006(3) -0.049(3)
C36 0.0299(18) 0.0365(19) 0.045(2) -0.0122(16) 0.0024(15) -0.0133(15)
C37 0.0261(17) 0.0358(18) 0.047(2) -0.0120(16) 0.0025(14) -0.0122(14)
C38 0.037(2) 0.083(3) 0.060(3) -0.034(2) 0.0057(19) -0.026(2)
C39 0.036(2) 0.104(4) 0.080(3) -0.042(3) 0.005(2) -0.033(2)
C40 0.030(2) 0.079(3) 0.083(3) -0.034(3) 0.017(2) -0.026(2)
C41 0.048(2) 0.074(3) 0.065(3) -0.029(2) 0.021(2) -0.032(2)
C42 0.038(2) 0.061(3) 0.049(2) -0.019(2) 0.0043(17) -0.0230(19)
C43 0.068(3) 0.062(3) 0.038(2) -0.006(2) 0.009(2) -0.035(2)
C44 0.072(3) 0.063(3) 0.040(2) -0.008(2) 0.002(2) -0.033(2)
C45 0.079(3) 0.060(3) 0.059(3) -0.008(2) -0.013(2) -0.029(3)
C46 0.122(5) 0.085(4) 0.039(3) 0.007(3) -0.017(3) -0.040(4)
C47 0.115(5) 0.117(5) 0.039(3) -0.004(3) 0.011(3) -0.038(4)
C48 0.083(4) 0.095(4) 0.043(3) -0.004(3) 0.014(2) -0.028(3)
C49 0.092(5) 0.090(4) 0.085(4) -0.005(3) -0.024(3) -0.020(4)
C50 0.072(3) 0.070(3) 0.049(3) -0.019(2) 0.011(2) -0.023(3)
C51 0.066(4) 0.125(6) 0.129(6) -0.061(5) 0.032(4) -0.025(4)
C52 0.116(6) 0.153(6) 0.155(7) -0.084(6) 0.028(5) -0.035(5)
C53 0.093(5) 0.115(6) 0.128(7) -0.062(5) 0.016(5) -0.006(5)
C54 0.129(5) 0.090(4) 0.079(4) -0.040(3) 0.005(4) -0.039(4)
C55 0.095(4) 0.074(4) 0.051(3) -0.013(3) 0.000(3) -0.023(3)
C56 0.226(11) 0.133(7) 0.122(7) -0.059(6) 0.008(7) -0.088(7)
C57 0.052(2) 0.060(3) 0.050(2) -0.007(2) 0.0081(19) -0.030(2)
C58 0.053(2) 0.061(3) 0.050(2) -0.010(2) 0.0098(19) -0.031(2)
C59 0.055(3) 0.082(3) 0.062(3) -0.018(3) 0.010(2) -0.039(3)
C60 0.091(4) 0.093(4) 0.079(4) -0.022(3) 0.003(3) -0.063(3)
C61 0.102(4) 0.074(4) 0.088(4) -0.006(3) 0.007(3) -0.060(3)
C62 0.082(3) 0.073(3) 0.060(3) -0.002(2) 0.001(3) -0.048(3)
C63 0.077(4) 0.113(5) 0.063(3) -0.029(3) 0.011(3) -0.053(3)
C64 0.042(2) 0.047(2) 0.0262(17) -0.0105(16) 0.0022(14) -0.0133(17)
C65 0.045(2) 0.063(3) 0.037(2) -0.0222(19) 0.0047(17) -0.0131(19)
C66 0.058(3) 0.131(5) 0.082(4) -0.065(4) 0.025(3) -0.038(3)
C67 0.064(4) 0.172(6) 0.126(5) -0.079(5) 0.036(4) -0.035(4)
C68 0.089(5) 0.159(8) 0.131(7) -0.099(6) 0.040(5) -0.011(5)
C69 0.121(6) 0.104(5) 0.097(5) -0.069(4) 0.027(4) -0.024(4)
C70 0.077(3) 0.072(3) 0.059(3) -0.035(3) 0.014(2) -0.026(3)
C71 0.161(7) 0.109(6) 0.146(7) -0.060(5) -0.039(6) -0.030(5)
C72 0.309(17) 0.123(8) 0.153(10) -0.034(8) -0.026(11) -0.038(10)
N1 0.226(8) 0.187(8) 0.190(8) -0.067(6) -0.038(6) -0.058(6)
O1 0.0454(14) 0.0486(15) 0.0398(14) -0.0155(12) 0.0073(11) -0.0293(12)
O2 0.0395(14) 0.0349(13) 0.0395(13) -0.0077(11) 0.0050(11) -0.0125(11)
O3 0.0384(13) 0.0466(14) 0.0257(12) -0.0007(10) -0.0009(10) -0.0151(11)
O4 0.0430(14) 0.0431(14) 0.0408(14) -0.0015(11) -0.0108(11) -0.0148(12)
O5 0.0278(11) 0.0365(12) 0.0266(11) -0.0077(10) 0.0003(9) -0.0149(10)
O6 0.0276(11) 0.0344(12) 0.0298(11) -0.0079(10) 0.0038(9) -0.0123(10)
O7 0.0275(12) 0.0470(14) 0.0411(14) -0.0081(11) 0.0020(10) -0.0184(11)
O8 0.0262(12) 0.0585(16) 0.0403(14) -0.0134(12) 0.0007(10) -0.0129(11)
O9 0.0547(18) 0.086(2) 0.0449(16) -0.0039(15) -0.0037(14) -0.0373(17)
O10 0.0424(14) 0.0660(17) 0.0320(13) -0.0061(12) -0.0084(11) -0.0274(13)
O11 0.0279(11) 0.0371(12) 0.0260(11) -0.0083(9) 0.0007(9) -0.0155(10)
O12 0.0350(12) 0.0455(13) 0.0238(11) -0.0078(10) 0.0037(9) -0.0223(11)
O13 0.0317(12) 0.0466(14) 0.0262(11) -0.0068(10) 0.0028(9) -0.0216(11)
O14 0.116(3) 0.093(2) 0.0452(18) -0.0137(17) 0.0043(18) -0.071(2)
O15 0.0553(16) 0.0667(18) 0.0336(13) -0.0175(13) 0.0002(11) -0.0354(14)
O16 0.0581(16) 0.0414(14) 0.0351(13) -0.0087(11) 0.0025(12) -0.0276(13)
O17 0.0445(15) 0.0576(16) 0.0443(15) -0.0242(13) 0.0113(12) -0.0254(13)
O18 0.0453(14) 0.0478(14) 0.0288(12) -0.0150(11) 0.0087(10) -0.0225(12)
O19 0.0330(13) 0.0347(13) 0.0430(14) -0.0115(11) 0.0070(10) -0.0105(10)
P1 0.0532(6) 0.0596(6) 0.0363(5) -0.0074(5) 0.0099(4) -0.0292(5)
Ti1 0.0291(3) 0.0449(4) 0.0268(3) -0.0067(3) -0.0019(2) -0.0163(3)
Ti2 0.0295(3) 0.0336(3) 0.0250(3) -0.0048(2) 0.0014(2) -0.0149(2)
Ti3 0.0251(3) 0.0356(3) 0.0260(3) -0.0079(2) 0.0037(2) -0.0132(2)
Ti4 0.0355(3) 0.0426(4) 0.0269(3) -0.0083(3) 0.0011(2) -0.0206(3)

loop_
_atom_type_symbol
_atom_type_description
_atom_type_scat_dispersion_real
_atom_type_scat_dispersion_imag
_atom_type_scat_source
C C 0.0181 0.0091 'International Tables Vol C Tables 4.2.6.8 and 6.1.1.4'
H H 0.0000 0.0000 'International Tables Vol C Tables 4.2.6.8 and 6.1.1.4'
Ag Ag 0.1306 4.2820 'International Tables Vol C Tables 4.2.6.8 and 6.1.1.4'
N N 0.0311 0.0180 'International Tables Vol C Tables 4.2.6.8 and 6.1.1.4'
O O 0.0492 0.0322 'International Tables Vol C Tables 4.2.6.8 and 6.1.1.4'
P P 0.2955 0.4335 'International Tables Vol C Tables 4.2.6.8 and 6.1.1.4'
Ti Ti 0.2191 1.8069 'International Tables Vol C Tables 4.2.6.8 and 6.1.1.4'

loop_
_geom_angle_atom_site_label_1
_geom_angle_atom_site_label_2
_geom_angle_atom_site_label_3
_geom_angle
_geom_angle_site_symmetry_1
_geom_angle_site_symmetry_3
O12 Ag1 O9 87.19(9) . .
O12 Ag1 O14 88.77(9) . .
O12 Ag1 P1 138.85(6) . .
O14 Ag1 O9 80.65(13) . .
P1 Ag1 O9 116.63(8) . .
P1 Ag1 O14 126.10(9) . .
O14 C1 C2 120.8(4) . .
O14 C1 O15 125.4(4) . .
O15 C1 C2 113.8(4) . .
C3 C2 C1 120.1(5) . .
C3 C2 C7 120.2(5) . .
C7 C2 C1 119.7(5) . .
C2 C3 C4 120.0(7) . .
C5 C4 C3 118.3(8) . .
C4 C5 C6 123.4(8) . .
C5 C6 C7 118.8(8) . .
C6 C7 C2 119.3(7) . .
O9 C8 C9 119.5(4) . .
O9 C8 O10 124.5(4) . .
O10 C8 C9 115.9(3) . .
C10 C9 C8 121.8(4) . .
C10 C9 C14 118.8(4) . .
C14 C9 C8 119.4(4) . .
C11 C10 C9 119.7(5) . .
C12 C11 C10 121.1(6) . .
C11 C12 C13 119.8(6) . .
C12 C13 C14 120.2(6) . .
C9 C14 C13 120.3(6) . .
O3 C15 C16 117.0(3) . .
O4 C15 C16 119.8(3) . .
O4 C15 O3 123.3(3) . .
C17 C16 C15 119.4(4) . .
C21 C16 C15 120.4(4) . .
C21 C16 C17 120.2(4) . .
C16 C17 C18 119.3(5) . .
C19 C18 C17 120.5(5) . .
C18 C19 C20 120.8(5) . .
C19 C20 C21 119.1(6) . .
C16 C21 C20 120.1(5) . .
O2 C22 C23 117.6(3) . .
O2 C22 O19 124.4(3) . 2_665
O19 C22 C23 118.1(3) 2_665 .
C24 C23 C22 120.3(4) . .
C24 C23 C28 119.9(4) . .
C28 C23 C22 119.7(4) . .
C23 C24 C25 120.2(5) . .
C26 C25 C24 119.7(5) . .
C27 C26 C25 120.6(5) . .
C26 C27 C28 120.6(5) . .
C23 C28 C27 119.1(5) . .
O1 C29 C30 116.8(3) . .
O16 C29 C30 118.7(3) 2_665 .
O16 C29 O1 124.5(3) 2_665 .
C31 C30 C29 120.1(2) . .
C31 C30 C35 120.0 . .
C35 C30 C29 119.9(2) . .
C32 C31 C30 120.0 . .
C33 C32 C31 120.0 . .
C32 C33 C34 120.0 . .
C35 C34 C33 120.0 . .
C34 C35 C30 120.0 . .
O7 C36 C37 117.7(3) . .
O8 C36 C37 118.2(3) 2_665 .
O8 C36 O7 124.2(3) 2_665 .
C38 C37 C36 121.1(4) . .
C38 C37 C42 119.5(3) . .
C42 C37 C36 119.4(3) . .
C37 C38 C39 120.3(4) . .
C40 C39 C38 119.9(4) . .
C39 C40 C41 120.2(4) . .
C40 C41 C42 120.6(4) . .
C37 C42 C41 119.5(4) . .
C44 C43 C48 119.6(4) . .
C44 C43 P1 118.3(3) . .
C48 C43 P1 122.0(4) . .
C43 C44 C45 121.3(4) . .
C44 C45 C49 120.2(5) . .
C46 C45 C44 117.8(5) . .
C46 C45 C49 122.0(5) . .
C47 C46 C45 121.0(5) . .
C46 C47 C48 120.9(5) . .
C47 C48 C43 119.3(5) . .
C51 C50 P1 123.4(5) . .
C55 C50 C51 119.8(5) . .
C55 C50 P1 116.8(4) . .
C50 C51 C52 121.0(8) . .
C53 C52 C51 117.8(9) . .
C52 C53 C54 125.5(7) . .
C53 C54 C55 116.8(6) . .
C53 C54 C56 125.2(8) . .
C56 C54 C55 118.0(8) . .
C50 C55 C54 119.0(6) . .
C58 C57 P1 117.8(3) . .
C62 C57 C58 119.9(4) . .
C62 C57 P1 122.3(4) . .
C57 C58 C59 120.6(4) . .
C58 C59 C63 120.4(5) . .
C60 C59 C58 117.6(5) . .
C60 C59 C63 122.0(5) . .
C61 C60 C59 122.2(5) . .
C60 C61 C62 120.5(5) . .
C61 C62 C57 119.2(5) . .
O17 C64 C65 118.1(4) . .
O17 C64 O18 123.8(3) . .
O18 C64 C65 118.1(3) . .
C66 C65 C64 119.0(4) . .
C66 C65 C70 119.6(4) . .
C70 C65 C64 121.2(4) . .
C65 C66 C67 119.4(6) . .
C68 C67 C66 120.3(7) . .
C69 C68 C67 119.9(6) . .
C68 C69 C70 120.8(6) . .
C65 C70 C69 119.9(6) . .
N1 C71 C72 165.9(14) . .
C29 O1 Ti2 134.3(2) . .
C22 O2 Ti2 127.8(2) . .
C15 O3 Ti2 128.0(2) . .
C15 O4 Ti1 127.2(2) . .
Ti2 O5 Ti1 129.20(11) . .
Ti3 O5 Ti1 131.03(11) 2_665 .
Ti3 O5 Ti2 99.75(10) 2_665 .
Ti2 O6 Ti3 145.09(13) . .
C36 O7 Ti3 134.3(2) . .
C36 O8 Ti1 130.2(2) 2_665 .
C8 O9 Ag1 121.4(3) . .
C8 O10 Ti1 133.8(2) . .
Ti2 O11 Ti4 130.72(11) 2_665 .
Ti3 O11 Ti2 99.22(10) . 2_665
Ti3 O11 Ti4 130.03(11) . .
Ti1 O12 Ag1 124.98(11) . .
Ti1 O12 Ti4 96.19(10) . .
Ti4 O12 Ag1 121.78(11) . .
Ti1 O13 Ti4 97.81(10) . .
C1 O14 Ag1 128.8(3) . .
C1 O15 Ti4 144.1(3) . .
C29 O16 Ti4 129.2(2) 2_665 .
C64 O17 Ti4 128.8(2) . .
C64 O18 Ti3 126.0(2) . .
C22 O19 Ti3 126.9(2) 2_665 .
C43 P1 Ag1 110.19(15) . .
C43 P1 C57 104.7(2) . .
C50 P1 Ag1 113.87(18) . .
C50 P1 C43 104.2(2) . .
C50 P1 C57 104.1(2) . .
C57 P1 Ag1 118.51(14) . .
O5 Ti1 O4 83.05(10) . .
O5 Ti1 O8 87.41(10) . .
O8 Ti1 O4 90.29(11) . .
O10 Ti1 O4 83.05(11) . .
O10 Ti1 O5 164.27(11) . .
O10 Ti1 O8 85.32(11) . .
O12 Ti1 O4 96.15(11) . .
O12 Ti1 O5 93.08(9) . .
O12 Ti1 O8 173.55(11) . .
O12 Ti1 O10 95.70(11) . .
O13 Ti1 O4 177.35(10) . .
O13 Ti1 O5 94.41(10) . .
O13 Ti1 O8 90.33(10) . .
O13 Ti1 O10 99.56(11) . .
O13 Ti1 O12 83.22(10) . .
O1 Ti2 O2 80.85(10) . .
O1 Ti2 O3 93.87(11) . .
O1 Ti2 Ti3 129.15(8) . 2_665
O2 Ti2 Ti3 80.42(7) . 2_665
O3 Ti2 O2 81.07(10) . .
O3 Ti2 Ti3 128.83(7) . 2_665
O5 Ti2 O1 165.36(10) . .
O5 Ti2 O2 86.74(10) . .
O5 Ti2 O3 91.84(10) . .
O5 Ti2 O11 79.71(9) . 2_665
O5 Ti2 Ti3 39.93(6) . 2_665
O6 Ti2 O1 93.23(10) . .
O6 Ti2 O2 171.79(10) . .
O6 Ti2 O3 93.73(10) . .
O6 Ti2 O5 99.84(10) . .
O6 Ti2 O11 99.68(10) . 2_665
O6 Ti2 Ti3 107.78(7) . 2_665
O11 Ti2 O1 91.69(10) 2_665 .
O11 Ti2 O2 86.25(9) 2_665 .
O11 Ti2 O3 165.16(10) 2_665 .
O11 Ti2 Ti3 40.30(6) 2_665 2_665
O5 Ti3 O7 92.43(10) 2_665 .
O5 Ti3 O11 80.28(9) 2_665 .
O5 Ti3 O18 166.40(10) 2_665 .
O5 Ti3 O19 87.60(10) 2_665 .
O5 Ti3 Ti2 40.32(6) 2_665 2_665
O6 Ti3 O5 98.92(10) . 2_665
O6 Ti3 O7 94.44(10) . .
O6 Ti3 O11 99.46(10) . .
O6 Ti3 O18 93.09(10) . .
O6 Ti3 O19 172.47(10) . .
O6 Ti3 Ti2 107.13(7) . 2_665
O7 Ti3 O19 81.45(10) . .
O7 Ti3 Ti2 129.52(7) . 2_665
O11 Ti3 O7 165.13(10) . .
O11 Ti3 O18 91.53(10) . .
O11 Ti3 O19 85.28(9) . .
O11 Ti3 Ti2 40.48(6) . 2_665
O18 Ti3 O7 92.98(10) . .
O18 Ti3 O19 80.88(10) . .
O18 Ti3 Ti2 129.41(8) . 2_665
O19 Ti3 Ti2 80.28(7) . 2_665
O11 Ti4 O16 86.47(10) . .
O11 Ti4 O17 85.11(10) . .
O12 Ti4 O11 94.72(10) . .
O12 Ti4 O15 97.11(11) . .
O12 Ti4 O16 173.04(11) . .
O12 Ti4 O17 94.11(10) . .
O13 Ti4 O11 96.27(10) . .
O13 Ti4 O12 82.78(10) . .
O13 Ti4 O15 97.60(11) . .
O13 Ti4 O16 90.28(10) . .
O13 Ti4 O17 176.68(11) . .
O15 Ti4 O11 162.77(11) . .
O15 Ti4 O16 83.31(11) . .
O15 Ti4 O17 81.60(11) . .
O16 Ti4 O17 92.82(11) . .

loop_
_geom_bond_atom_site_label_1
_geom_bond_atom_site_label_2
_geom_bond_distance
_geom_bond_site_symmetry_2
Ag1 O9 2.418(3) .
Ag1 O12 2.299(2) .
Ag1 O14 2.414(3) .
Ag1 P1 2.3412(10) .
C1 C2 1.490(6) .
C1 O14 1.224(5) .
C1 O15 1.272(5) .
C2 C3 1.353(7) .
C2 C7 1.395(7) .
C3 C4 1.411(9) .
C4 C5 1.343(12) .
C5 C6 1.349(12) .
C6 C7 1.392(9) .
C8 C9 1.482(5) .
C8 O9 1.227(5) .
C8 O10 1.299(5) .
C9 C10 1.382(7) .
C9 C14 1.383(6) .
C10 C11 1.381(7) .
C11 C12 1.359(10) .
C12 C13 1.362(10) .
C13 C14 1.386(8) .
C15 C16 1.494(5) .
C15 O3 1.271(4) .
C15 O4 1.251(4) .
C16 C17 1.382(6) .
C16 C21 1.366(6) .
C17 C18 1.385(7) .
C18 C19 1.354(9) .
C19 C20 1.376(9) .
C20 C21 1.395(7) .
C22 C23 1.494(5) .
C22 O2 1.253(4) .
C22 O19 1.267(4) 2_665
C23 C24 1.378(6) .
C23 C28 1.394(6) .
C24 C25 1.390(7) .
C25 C26 1.382(8) .
C26 C27 1.355(8) .
C27 C28 1.400(7) .
C29 C30 1.487(4) .
C29 O1 1.267(4) .
C29 O16 1.247(4) 2_665
C30 C31 1.3900 .
C30 C35 1.3900 .
C31 C32 1.3900 .
C32 C33 1.3900 .
C33 C34 1.3900 .
C34 C35 1.3900 .
C36 C37 1.488(5) .
C36 O7 1.270(4) .
C36 O8 1.262(4) 2_665
C37 C38 1.377(5) .
C37 C42 1.379(5) .
C38 C39 1.391(6) .
C39 C40 1.362(7) .
C40 C41 1.365(6) .
C41 C42 1.390(5) .
C43 C44 1.377(6) .
C43 C48 1.387(6) .
C43 P1 1.821(4) .
C44 C45 1.402(6) .
C45 C46 1.381(8) .
C45 C49 1.491(8) .
C46 C47 1.370(9) .
C47 C48 1.378(8) .
C50 C51 1.390(8) .
C50 C55 1.359(8) .
C50 P1 1.808(5) .
C51 C52 1.390(10) .
C52 C53 1.322(11) .
C53 C54 1.348(10) .
C54 C55 1.455(9) .
C54 C56 1.438(10) .
C57 C58 1.391(6) .
C57 C62 1.387(6) .
C57 P1 1.828(5) .
C58 C59 1.394(7) .
C59 C60 1.378(7) .
C59 C63 1.503(7) .
C60 C61 1.362(8) .
C61 C62 1.374(8) .
C64 C65 1.496(5) .
C64 O17 1.248(4) .
C64 O18 1.273(4) .
C65 C66 1.373(7) .
C65 C70 1.373(6) .
C66 C67 1.389(8) .
C67 C68 1.366(11) .
C68 C69 1.347(10) .
C69 C70 1.377(8) .
C71 C72 1.420(8) .
C71 N1 1.156(8) .
O1 Ti2 1.978(2) .
O2 Ti2 2.110(2) .
O3 Ti2 1.992(2) .
O4 Ti1 2.126(3) .
O5 Ti1 1.995(2) .
O5 Ti2 1.929(2) .
O5 Ti3 1.913(2) 2_665
O6 Ti2 1.804(2) .
O6 Ti3 1.808(2) .
O7 Ti3 1.991(2) .
O8 C36 1.262(4) 2_665
O8 Ti1 2.085(2) .
O10 Ti1 1.954(2) .
O11 Ti2 1.932(2) 2_665
O11 Ti3 1.925(2) .
O11 Ti4 1.978(2) .
O12 Ti1 1.846(2) .
O12 Ti4 1.858(2) .
O13 Ti1 1.827(2) .
O13 Ti4 1.831(2) .
O15 Ti4 1.926(3) .
O16 C29 1.247(4) 2_665
O16 Ti4 2.097(2) .
O17 Ti4 2.127(3) .
O18 Ti3 1.990(2) .
O19 C22 1.267(4) 2_665
O19 Ti3 2.126(2) .
Ti2 O11 1.932(2) 2_665
Ti2 Ti3 2.9377(8) 2_665
Ti3 O5 1.913(2) 2_665
Ti3 Ti2 2.9377(8) 2_665

loop_
_geom_torsion_atom_site_label_1
_geom_torsion_atom_site_label_2
_geom_torsion_atom_site_label_3
_geom_torsion_atom_site_label_4
_geom_torsion
_geom_torsion_site_symmetry_1
_geom_torsion_site_symmetry_4
Ag1 O12 Ti1 O4 46.29(15) . .
Ag1 O12 Ti1 O5 129.62(13) . .
Ag1 O12 Ti1 O10 -37.31(15) . .
Ag1 O12 Ti1 O13 -136.30(14) . .
Ag1 O12 Ti4 O11 -126.01(12) . .
Ag1 O12 Ti4 O13 138.25(13) . .
Ag1 O12 Ti4 O15 41.44(14) . .
Ag1 O12 Ti4 O17 -40.59(13) . .
C1 C2 C3 C4 179.8(5) . .
C1 C2 C7 C6 177.7(6) . .
C2 C1 O14 Ag1 -171.3(3) . .
C2 C1 O15 Ti4 -179.8(3) . .
C2 C3 C4 C5 3.0(10) . .
C3 C2 C7 C6 -1.1(9) . .
C3 C4 C5 C6 -2.1(14) . .
C4 C5 C6 C7 -0.3(14) . .
C5 C6 C7 C2 2.0(11) . .
C7 C2 C3 C4 -1.4(8) . .
C8 C9 C10 C11 177.4(5) . .
C8 C9 C14 C13 -178.5(5) . .
C9 C8 O9 Ag1 133.4(3) . .
C9 C8 O10 Ti1 170.2(3) . .
C9 C10 C11 C12 0.9(10) . .
C10 C9 C14 C13 0.8(8) . .
C10 C11 C12 C13 1.0(12) . .
C11 C12 C13 C14 -2.0(12) . .
C12 C13 C14 C9 1.1(10) . .
C14 C9 C10 C11 -1.8(8) . .
C15 C16 C17 C18 179.7(4) . .
C15 C16 C21 C20 -179.3(5) . .
C16 C15 O3 Ti2 -140.8(3) . .
C16 C15 O4 Ti1 -156.5(3) . .
C16 C17 C18 C19 -1.9(9) . .
C17 C16 C21 C20 -0.4(8) . .
C17 C18 C19 C20 2.5(10) . .
C18 C19 C20 C21 -2.0(10) . .
C19 C20 C21 C16 1.0(9) . .
C21 C16 C17 C18 0.9(7) . .
C22 C23 C24 C25 177.1(5) . .
C22 C23 C28 C27 -176.5(4) . .
C23 C22 O2 Ti2 -171.9(2) . .
C23 C24 C25 C26 -0.2(9) . .
C24 C23 C28 C27 0.9(7) . .
C24 C25 C26 C27 0.1(10) . .
C25 C26 C27 C28 0.6(10) . .
C26 C27 C28 C23 -1.0(9) . .
C28 C23 C24 C25 -0.3(7) . .
C29 C30 C31 C32 -179.3(3) . .
C29 C30 C35 C34 179.3(3) . .
C30 C29 O1 Ti2 153.7(2) . .
C30 C31 C32 C33 0.0 . .
C31 C30 C35 C34 0.0 . .
C31 C32 C33 C34 0.0 . .
C32 C33 C34 C35 0.0 . .
C33 C34 C35 C30 0.0 . .
C35 C30 C31 C32 0.0 . .
C36 C37 C38 C39 -179.3(4) . .
C36 C37 C42 C41 177.3(4) . .
C37 C36 O7 Ti3 -155.3(3) . .
C37 C38 C39 C40 1.2(8) . .
C38 C37 C42 C41 -2.4(6) . .
C38 C39 C40 C41 -0.7(8) . .
C39 C40 C41 C42 -1.4(8) . .
C40 C41 C42 C37 2.9(7) . .
C42 C37 C38 C39 0.4(7) . .
C43 C44 C45 C46 -1.3(8) . .
C43 C44 C45 C49 -178.9(5) . .
C44 C43 C48 C47 -1.0(9) . .
C44 C43 P1 Ag1 -37.3(4) . .
C44 C43 P1 C50 -159.8(4) . .
C44 C43 P1 C57 91.2(4) . .
C44 C45 C46 C47 0.4(9) . .
C45 C46 C47 C48 0.3(11) . .
C46 C47 C48 C43 0.0(11) . .
C48 C43 C44 C45 1.6(7) . .
C48 C43 P1 Ag1 139.2(4) . .
C48 C43 P1 C50 16.7(5) . .
C48 C43 P1 C57 -92.3(5) . .
C49 C45 C46 C47 177.9(6) . .
C50 C51 C52 C53 -1.2(14) . .
C51 C50 C55 C54 3.2(8) . .
C51 C50 P1 Ag1 134.0(5) . .
C51 C50 P1 C43 -105.9(5) . .
C51 C50 P1 C57 3.6(6) . .
C51 C52 C53 C54 0.2(15) . .
C52 C53 C54 C55 2.4(13) . .
C52 C53 C54 C56 -179.4(9) . .
C53 C54 C55 C50 -4.1(9) . .
C55 C50 C51 C52 -0.5(11) . .
C55 C50 P1 Ag1 -45.4(4) . .
C55 C50 P1 C43 74.6(4) . .
C55 C50 P1 C57 -175.9(4) . .
C56 C54 C55 C50 177.6(6) . .
C57 C58 C59 C60 -2.2(7) . .
C57 C58 C59 C63 176.7(4) . .
C58 C57 C62 C61 -0.6(8) . .
C58 C57 P1 Ag1 -45.3(4) . .
C58 C57 P1 C43 -168.6(3) . .
C58 C57 P1 C50 82.3(4) . .
C58 C59 C60 C61 0.8(9) . .
C59 C60 C61 C62 0.7(10) . .
C60 C61 C62 C57 -0.8(9) . .
C62 C57 C58 C59 2.1(7) . .
C62 C57 P1 Ag1 134.7(4) . .
C62 C57 P1 C43 11.4(5) . .
C62 C57 P1 C50 -97.7(4) . .
C63 C59 C60 C61 -178.1(6) . .
C64 C65 C66 C67 -172.1(6) . .
C64 C65 C70 C69 172.4(5) . .
C65 C64 O17 Ti4 -179.7(2) . .
C65 C64 O18 Ti3 124.8(3) . .
C65 C66 C67 C68 -0.9(12) . .
C66 C65 C70 C69 -2.5(8) . .
C66 C67 C68 C69 -1.7(14) . .
C67 C68 C69 C70 2.1(13) . .
C68 C69 C70 C65 -0.1(10) . .
C70 C65 C66 C67 2.9(9) . .
O1 C29 C30 C31 -15.5(4) . .
O1 C29 C30 C35 165.3(3) . .
O2 C22 C23 C24 -19.1(6) . .
O2 C22 C23 C28 158.3(4) . .
O3 C15 C16 C17 178.4(4) . .
O3 C15 C16 C21 -2.8(6) . .
O3 C15 O4 Ti1 22.3(5) . .
O4 C15 C16 C17 -2.7(6) . .
O4 C15 C16 C21 176.2(4) . .
O4 C15 O3 Ti2 40.3(5) . .
O7 C36 C37 C38 -158.0(4) . .
O7 C36 C37 C42 22.3(5) . .
O8 C36 C37 C38 21.0(5) 2_665 .
O8 C36 C37 C42 -158.8(4) 2_665 .
O8 C36 O7 Ti3 25.8(6) 2_665 .
O9 C8 C9 C10 -162.5(5) . .
O9 C8 C9 C14 16.8(7) . .
O9 C8 O10 Ti1 -9.4(7) . .
O10 C8 C9 C10 18.0(6) . .
O10 C8 C9 C14 -162.8(4) . .
O10 C8 O9 Ag1 -47.0(6) . .
O14 C1 C2 C3 -154.8(5) . .
O14 C1 C2 C7 26.4(7) . .
O14 C1 O15 Ti4 1.8(8) . .
O15 C1 C2 C3 26.7(6) . .
O15 C1 C2 C7 -152.1(5) . .
O15 C1 O14 Ag1 7.0(7) . .
O16 C29 C30 C31 164.6(3) 2_665 .
O16 C29 C30 C35 -14.7(4) 2_665 .
O16 C29 O1 Ti2 -26.3(6) 2_665 .
O17 C64 C65 C66 170.9(4) . .
O17 C64 C65 C70 -4.0(6) . .
O17 C64 O18 Ti3 -54.2(5) . .
O18 C64 C65 C66 -8.1(6) . .
O18 C64 C65 C70 177.0(4) . .
O18 C64 O17 Ti4 -0.7(5) . .
O19 C22 C23 C24 161.7(4) 2_665 .
O19 C22 C23 C28 -20.8(6) 2_665 .
O19 C22 O2 Ti2 7.2(5) 2_665 .
P1 C43 C44 C45 178.2(4) . .
P1 C43 C48 C47 -177.4(5) . .
P1 C50 C51 C52 -180.0(6) . .
P1 C50 C55 C54 -177.3(4) . .
P1 C57 C58 C59 -177.8(4) . .
P1 C57 C62 C61 179.4(4) . .
Ti1 O12 Ti4 O11 95.79(10) . .
Ti1 O12 Ti4 O13 0.05(10) . .
Ti1 O12 Ti4 O15 -96.76(11) . .
Ti1 O12 Ti4 O17 -178.79(10) . .
Ti1 O13 Ti4 O11 -94.03(10) . .
Ti1 O13 Ti4 O12 -0.05(10) . .
Ti1 O13 Ti4 O15 96.20(12) . .
Ti1 O13 Ti4 O16 179.49(11) . .
Ti2 O6 Ti3 O5 41.5(2) . 2_665
Ti2 O6 Ti3 O7 134.6(2) . .
Ti2 O6 Ti3 O11 -40.1(2) . .
Ti2 O6 Ti3 O18 -132.1(2) . .
Ti2 O6 Ti3 Ti2 0.8(3) . 2_665
Ti3 O6 Ti2 O1 -133.9(2) . .
Ti3 O6 Ti2 O3 132.0(2) . .
Ti3 O6 Ti2 O5 39.5(2) . .
Ti3 O6 Ti2 O11 -41.6(2) . 2_665
Ti3 O6 Ti2 Ti3 -0.9(3) . 2_665
Ti4 O12 Ti1 O4 -177.46(10) . .
Ti4 O12 Ti1 O5 -94.13(10) . .
Ti4 O12 Ti1 O10 98.94(11) . .
Ti4 O12 Ti1 O13 -0.05(10) . .
Ti4 O13 Ti1 O5 92.64(10) . .
Ti4 O13 Ti1 O8 -179.94(11) . .
Ti4 O13 Ti1 O10 -94.62(12) . .
Ti4 O13 Ti1 O12 0.05(10) . .
